data_1517284
loop_
_publ_author_name
'Ransborg, Lars Krogager'
'Overgaard, Mette'
'Hejmanowska, Joanna'
'Barf\"usser, Sebastian'
'J\/orgensen, Karl Anker'
'Albrecht, Lukasz'

_publ_section_title
;
 Asymmetric Formation of Bridged Benzoxazocines through an Organocatalytic
 Multicomponent Dienamine-Mediated One-Pot Cascade.
;
_journal_issue 16
_journal_name_full 'Organic letters'
_journal_page_first 4182
_journal_page_last 4185
_journal_paper_doi 10.1021/ol501882x
_journal_volume 16
_journal_year 2014
_chemical_absolute_configuration ad
_chemical_formula_moiety 'C22 H17 Br N2 O3'
_chemical_formula_sum 'C22 H17 Br N2 O3'
_chemical_formula_weight 437.28
_chemical_name_systematic
;
 ?
;
_space_group_crystal_system orthorhombic
_space_group_IT_number 19
_space_group_name_Hall 'P 2ac 2ab'
_space_group_name_H-M_alt 'P 21 21 21'
_symmetry_space_group_name_Hall 'P 2ac 2ab'
_symmetry_space_group_name_H-M 'P 21 21 21'
_atom_sites_solution_hydrogens geom
_atom_sites_solution_primary direct
_audit_creation_date 2014-06-18
_audit_creation_method
;
Olex2 1.2
(compiled 2014.05.21 svn.r2940 for OlexSys, GUI svn.r4846)
;
_cell_angle_alpha 90
_cell_angle_beta 90
_cell_angle_gamma 90
_cell_formula_units_Z 4
_cell_length_a 7.37972(12)
_cell_length_b 14.8985(2)
_cell_length_c 16.3419(3)
_cell_measurement_reflns_used 9812
_cell_measurement_temperature 105(7)
_cell_measurement_theta_max 28.3160
_cell_measurement_theta_min 2.4840
_cell_volume 1796.74(5)
_computing_cell_refinement
;
CrysAlisPro, Agilent Technologies,
Version 1.171.37.31 (release 14-01-2014 CrysAlis171 .NET)
(compiled Jan 14 2014,18:38:05)
;
_computing_data_collection
;
CrysAlisPro, Agilent Technologies,
Version 1.171.37.31 (release 14-01-2014 CrysAlis171 .NET)
(compiled Jan 14 2014,18:38:05)
;
_computing_data_reduction
;
CrysAlisPro, Agilent Technologies,
Version 1.171.37.31 (release 14-01-2014 CrysAlis171 .NET)
(compiled Jan 14 2014,18:38:05)
;
_computing_molecular_graphics 'Olex2 (Dolomanov et al., 2009)'
_computing_publication_material 'Olex2 (Dolomanov et al., 2009)'
_computing_structure_refinement 'ShelXL (Sheldrick, 2008)'
_computing_structure_solution 'ShelXS (Sheldrick, 2008)'
_diffrn_ambient_environment N~2~
_diffrn_ambient_temperature 105(7)
_diffrn_detector 'CCD plate'
_diffrn_detector_area_resol_mean 10.3590
_diffrn_detector_type Atlas
_diffrn_measured_fraction_theta_full 1.000
_diffrn_measured_fraction_theta_max 0.960
_diffrn_measurement_details
;
  1 omega  -73.00   60.00   1.0000   22.5000
omega____ theta____ kappa____ phi______ frames
    -       18.5303  -57.0000  -30.0000 133

  2 omega  -23.00  110.00   1.0000   22.5000
omega____ theta____ kappa____ phi______ frames
    -       18.5303   57.0000   90.0000 133

  3 omega  -73.00   60.00   1.0000   22.5000
omega____ theta____ kappa____ phi______ frames
    -       18.5303  -57.0000  120.0000 133

  4 omega  -20.00   12.00   1.0000   22.5000
omega____ theta____ kappa____ phi______ frames
    -      -19.5459  -99.0000 -150.0000 32
;
_diffrn_measurement_device 'four-circle diffractometer'
_diffrn_measurement_device_type 'SuperNova, Single source at offset, Atlas'
_diffrn_measurement_method '\w scans'
_diffrn_orient_matrix_UB_11 -0.0658678000
_diffrn_orient_matrix_UB_12 0.0291668000
_diffrn_orient_matrix_UB_13 0.0171196000
_diffrn_orient_matrix_UB_21 -0.0699474000
_diffrn_orient_matrix_UB_22 -0.0264412000
_diffrn_orient_matrix_UB_23 -0.0173738000
_diffrn_orient_matrix_UB_31 -0.0024715000
_diffrn_orient_matrix_UB_32 -0.0267698000
_diffrn_orient_matrix_UB_33 0.0359056000
_diffrn_radiation_monochromator mirror
_diffrn_radiation_probe x-ray
_diffrn_radiation_type MoK\a
_diffrn_radiation_wavelength 0.71073
_diffrn_reflns_av_R_equivalents 0.0398
_diffrn_reflns_av_unetI/netI 0.0382
_diffrn_reflns_Laue_measured_fraction_full 1.000
_diffrn_reflns_Laue_measured_fraction_max 0.960
_diffrn_reflns_limit_h_max 9
_diffrn_reflns_limit_h_min -9
_diffrn_reflns_limit_k_max 19
_diffrn_reflns_limit_k_min -18
_diffrn_reflns_limit_l_max 21
_diffrn_reflns_limit_l_min -21
_diffrn_reflns_number 15571
_diffrn_reflns_point_group_measured_fraction_full 1.000
_diffrn_reflns_point_group_measured_fraction_max 0.935
_diffrn_reflns_theta_full 25.242
_diffrn_reflns_theta_max 28.512
_diffrn_reflns_theta_min 1.850
_diffrn_source 'SuperNova (Mo) X-ray Source'
_exptl_absorpt_coefficient_mu 2.315
_exptl_absorpt_correction_T_max 0.553
_exptl_absorpt_correction_T_min 0.308
_exptl_absorpt_correction_type gaussian
_exptl_absorpt_process_details
;
CrysAlisPro, Agilent Technologies,
Version 1.171.37.31 (release 14-01-2014 CrysAlis171 .NET)
(compiled Jan 14 2014,18:38:05)
Numerical absorption correction based on gaussian integration over
            a multifaceted crystal model
Empirical absorption correction using spherical harmonics,
 implemented in SCALE3 ABSPACK scaling algorithm.
;
_exptl_crystal_colour 'clear light yellow'
_exptl_crystal_colour_lustre clear
_exptl_crystal_colour_modifier light
_exptl_crystal_colour_primary yellow
_exptl_crystal_density_diffrn 1.617
_exptl_crystal_description
;
;
_exptl_crystal_F_000 888
_exptl_crystal_size_max 0.2233
_exptl_crystal_size_mid 0.1614
_exptl_crystal_size_min 0.0931
_refine_diff_density_max 0.923
_refine_diff_density_min -0.372
_refine_diff_density_rms 0.066
_refine_ls_abs_structure_details
;
 Flack x determined using 1609 quotients [(I+)-(I-)]/[(I+)+(I-)]
 (Parsons, Flack and Wagner, Acta Cryst. B69 (2013) 249-259).
;
_refine_ls_abs_structure_Flack 0.003(4)
_refine_ls_extinction_method none
_refine_ls_goodness_of_fit_ref 1.064
_refine_ls_hydrogen_treatment constr
_refine_ls_matrix_type full
_refine_ls_number_parameters 254
_refine_ls_number_reflns 4253
_refine_ls_number_restraints 0
_refine_ls_restrained_S_all 1.064
_refine_ls_R_factor_all 0.0306
_refine_ls_R_factor_gt 0.0284
_refine_ls_shift/su_max 0.000
_refine_ls_shift/su_mean 0.000
_refine_ls_structure_factor_coef Fsqd
_refine_ls_weighting_details 'w=1/[\s^2^(Fo^2^)+(0.0261P)^2^+0.7193P] where P=(Fo^2^+2Fc^2^)/3'
_refine_ls_weighting_scheme calc
_refine_ls_wR_factor_gt 0.0642
_refine_ls_wR_factor_ref 0.0653
_reflns_Friedel_coverage 0.707
_reflns_Friedel_fraction_full 1.000
_reflns_Friedel_fraction_max 0.901
_reflns_number_gt 4068
_reflns_number_total 4253
_reflns_threshold_expression 'I > 2\s(I)'
_cod_data_source_file ol501882x_si_002.cif
_cod_data_source_block exp_2257
_cod_depositor_comments 'Adding full bibliography for 1517284.cif.'
_cod_database_code 1517284
_shelxl_version_number 2014-3
_chemical_oxdiff_formula 'C22 H17 N2 O3 Br'
_shelx_space_group_comment
;
The symmetry employed for this shelxl refinement is uniquely defined
by the following loop, which should always be used as a source of
symmetry information in preference to the above space-group names.
They are only intended as comments.
;
_reflns_odcompleteness_completeness 99.91
_reflns_odcompleteness_iscentric 1
_reflns_odcompleteness_theta 26.32
_olex2_refinement_description
;
1. Fixed Uiso
 At 1.2 times of:
  All C(H) groups
 At 1.5 times of:
  All C(H,H,H) groups
2.a Ternary CH refined with riding coordinates:
 C8(H8), C15(H15), C29(H29)
2.b Aromatic/amide H refined with riding coordinates:
 C4(H4), C17(H17), C19(H19), C20(H20), C21(H21), C23(H23), C24(H24), C25(H25),
 C27(H27), C28(H28), C31(H31)
2.c Idealised Me refined as rotating group:
 C18(H18A,H18B,H18C)
;
_olex2_submission_special_instructions 'No special instructions were received'

loop_
_space_group_symop_operation_xyz
'x, y, z'
'-x+1/2, -y, z+1/2'
'x+1/2, -y+1/2, -z'
'-x, y+1/2, -z+1/2'

loop_
_atom_site_label
_atom_site_type_symbol
_atom_site_fract_x
_atom_site_fract_y
_atom_site_fract_z
_atom_site_U_iso_or_equiv
_atom_site_adp_type
_atom_site_occupancy
_atom_site_site_symmetry_order
_atom_site_calc_flag
_atom_site_refinement_flags_posn
Br1 Br 0.40401(5) 0.66504(2) 0.43152(2) 0.01824(9) Uani 1 1 d .
C4 C 0.0982(5) 0.4831(2) 0.65544(19) 0.0164(6) Uani 1 1 d .
H4 H 0.0870 0.5446 0.6466 0.020 Uiso 1 1 calc R
O5 O 0.2029(4) 0.15408(16) 0.64888(16) 0.0274(6) Uani 1 1 d .
N7 N 0.1342(4) 0.20490(18) 0.69892(19) 0.0197(7) Uani 1 1 d .
C8 C 0.4815(5) 0.3407(2) 0.52599(19) 0.0173(6) Uani 1 1 d .
H8 H 0.5447 0.2993 0.4892 0.021 Uiso 1 1 calc R
O9 O 0.0704(4) 0.17823(17) 0.76392(17) 0.0350(7) Uani 1 1 d .
C10 C 0.4140(4) 0.77776(18) 0.5736(2) 0.0143(6) Uani 1 1 d .
C11 C 0.1277(5) 0.3013(2) 0.6814(2) 0.0152(7) Uani 1 1 d .
C12 C 0.2322(4) 0.3404(2) 0.61911(19) 0.0146(6) Uani 1 1 d .
N13 N 0.4716(4) 0.52771(16) 0.56844(19) 0.0164(5) Uani 1 1 d .
C14 C 0.4367(5) 0.7936(2) 0.6589(2) 0.0176(7) Uani 1 1 d .
C15 C 0.3828(5) 0.4105(2) 0.4745(2) 0.0165(7) Uani 1 1 d .
H15 H 0.4722 0.4400 0.4392 0.020 Uiso 1 1 calc R
C16 C 0.4244(5) 0.6875(2) 0.54545(19) 0.0158(7) Uani 1 1 d .
C17 C 0.3871(5) 0.8527(2) 0.5212(2) 0.0179(7) Uani 1 1 d .
H17 H 0.3736 0.8440 0.4651 0.021 Uiso 1 1 calc R
C18 C 0.2342(5) 0.3724(2) 0.4202(2) 0.0230(8) Uani 1 1 d .
H18A H 0.2809 0.3224 0.3898 0.035 Uiso 1 1 calc GR
H18B H 0.1931 0.4179 0.3830 0.035 Uiso 1 1 calc GR
H18C H 0.1347 0.3528 0.4536 0.035 Uiso 1 1 calc GR
C19 C 0.6179(5) 0.3851(2) 0.5798(2) 0.0194(7) Uani 1 1 d .
H19 H 0.7113 0.3510 0.6021 0.023 Uiso 1 1 calc R
C20 C 0.6085(5) 0.4731(2) 0.5968(2) 0.0173(6) Uani 1 1 d .
H20 H 0.6986 0.4984 0.6292 0.021 Uiso 1 1 calc R
C21 C 0.4026(5) 0.9528(2) 0.6369(2) 0.0223(7) Uani 1 1 d .
H21 H 0.3971 1.0110 0.6574 0.027 Uiso 1 1 calc R
C22 C 0.4553(4) 0.6174(2) 0.5976(2) 0.0149(7) Uani 1 1 d .
C23 C 0.0132(5) 0.3521(2) 0.7307(2) 0.0176(7) Uani 1 1 d .
H23 H -0.0552 0.3245 0.7714 0.021 Uiso 1 1 calc R
C24 C 0.0016(5) 0.4435(2) 0.7189(2) 0.0185(7) Uani 1 1 d .
H24 H -0.0702 0.4784 0.7532 0.022 Uiso 1 1 calc R
C25 C 0.4653(5) 0.7198(2) 0.7126(2) 0.0191(7) Uani 1 1 d .
H25 H 0.4788 0.7303 0.7684 0.023 Uiso 1 1 calc R
C26 C 0.2110(4) 0.4332(2) 0.6049(2) 0.0142(6) Uani 1 1 d .
C27 C 0.4315(5) 0.8829(2) 0.6887(2) 0.0216(8) Uani 1 1 d .
H27 H 0.4480 0.8937 0.7443 0.026 Uiso 1 1 calc R
C28 C 0.4734(5) 0.6346(2) 0.6840(2) 0.0216(8) Uani 1 1 d .
H28 H 0.4905 0.5871 0.7201 0.026 Uiso 1 1 calc R
C29 C 0.3138(5) 0.4796(2) 0.5358(2) 0.0151(7) Uani 1 1 d .
H29 H 0.2333 0.5221 0.5080 0.018 Uiso 1 1 calc R
C31 C 0.3810(5) 0.9379(2) 0.5530(2) 0.0213(7) Uani 1 1 d .
H31 H 0.3622 0.9864 0.5182 0.026 Uiso 1 1 calc R
O1 O 0.3483(3) 0.28947(14) 0.57454(15) 0.0181(5) Uani 1 1 d .

loop_
_atom_site_aniso_label
_atom_site_aniso_U_11
_atom_site_aniso_U_22
_atom_site_aniso_U_33
_atom_site_aniso_U_23
_atom_site_aniso_U_13
_atom_site_aniso_U_12
Br1 0.02007(16) 0.02201(14) 0.01264(14) 0.00097(13) -0.00123(14) -0.00026(14)
C4 0.0134(15) 0.0172(14) 0.0184(16) -0.0019(12) -0.0030(16) 0.0044(14)
O5 0.0378(15) 0.0178(12) 0.0265(14) -0.0025(10) -0.0029(12) 0.0002(12)
N7 0.0193(17) 0.0178(13) 0.0219(16) 0.0014(12) -0.0057(12) -0.0045(12)
C8 0.0211(16) 0.0163(15) 0.0145(16) 0.0008(14) 0.0050(13) 0.0057(14)
O9 0.0458(18) 0.0278(14) 0.0314(15) 0.0099(11) 0.0108(14) -0.0035(14)
C10 0.0091(14) 0.0162(13) 0.0177(15) 0.0013(12) 0.0009(16) -0.0002(12)
C11 0.0151(17) 0.0152(14) 0.0154(16) 0.0017(12) -0.0042(13) -0.0027(13)
C12 0.0149(15) 0.0152(14) 0.0137(15) -0.0033(13) -0.0019(12) 0.0015(14)
N13 0.0152(13) 0.0137(12) 0.0205(14) 0.0025(12) -0.0005(13) 0.0020(10)
C14 0.0133(19) 0.0218(16) 0.0177(17) 0.0024(13) 0.0014(13) -0.0015(13)
C15 0.0177(17) 0.0158(14) 0.0159(16) 0.0003(12) 0.0012(14) 0.0021(13)
C16 0.0125(16) 0.0226(15) 0.0123(15) 0.0014(11) 0.0000(12) -0.0047(13)
C17 0.0141(16) 0.0243(17) 0.0151(16) 0.0030(12) -0.0006(14) -0.0005(14)
C18 0.0274(19) 0.0217(15) 0.0200(19) -0.0036(14) -0.0034(16) 0.0026(14)
C19 0.0151(17) 0.0213(15) 0.0219(18) 0.0051(13) 0.0007(15) 0.0062(13)
C20 0.0114(15) 0.0222(15) 0.0182(16) 0.0031(12) -0.0014(14) 0.0005(14)
C21 0.0184(17) 0.0178(15) 0.0305(19) -0.0055(13) 0.0038(17) -0.0004(16)
C22 0.0087(16) 0.0167(15) 0.0192(17) -0.0008(12) 0.0020(12) -0.0006(12)
C23 0.0137(15) 0.0262(18) 0.0128(16) 0.0011(13) -0.0020(13) -0.0020(13)
C24 0.0148(17) 0.0243(17) 0.0165(18) -0.0042(13) -0.0004(14) 0.0026(14)
C25 0.0204(18) 0.0252(17) 0.0118(17) -0.0017(13) -0.0002(14) -0.0008(13)
C26 0.0126(15) 0.0159(15) 0.0141(16) 0.0000(12) -0.0023(13) -0.0006(13)
C27 0.0156(18) 0.0271(17) 0.0222(19) -0.0063(14) 0.0027(15) -0.0016(15)
C28 0.0160(17) 0.0151(15) 0.034(2) 0.0048(14) -0.0057(16) 0.0006(13)
C29 0.0136(16) 0.0139(14) 0.0177(17) 0.0013(12) -0.0019(13) 0.0024(12)
C31 0.0150(17) 0.0170(15) 0.032(2) 0.0073(13) -0.0023(16) 0.0012(13)
O1 0.0222(12) 0.0136(10) 0.0186(12) -0.0003(10) 0.0038(10) 0.0038(8)

loop_
_atom_type_symbol
_atom_type_description
_atom_type_scat_dispersion_real
_atom_type_scat_dispersion_imag
_atom_type_scat_source
C C 0.0033 0.0016 'International Tables Vol C Tables 4.2.6.8 and 6.1.1.4'
H H 0.0000 0.0000 'International Tables Vol C Tables 4.2.6.8 and 6.1.1.4'
N N 0.0061 0.0033 'International Tables Vol C Tables 4.2.6.8 and 6.1.1.4'
O O 0.0106 0.0060 'International Tables Vol C Tables 4.2.6.8 and 6.1.1.4'
Br Br -0.2901 2.4595 'International Tables Vol C Tables 4.2.6.8 and 6.1.1.4'

loop_
_exptl_crystal_face_index_h
_exptl_crystal_face_index_k
_exptl_crystal_face_index_l
_exptl_crystal_face_perp_dist
_exptl_oxdiff_crystal_face_indexfrac_h
_exptl_oxdiff_crystal_face_indexfrac_k
_exptl_oxdiff_crystal_face_indexfrac_l
_exptl_oxdiff_crystal_face_x
_exptl_oxdiff_crystal_face_y
_exptl_oxdiff_crystal_face_z
3 19 5 0.0840 3.0000 19.0000 5.0000 0.4422 -0.7991 -0.3365
10 -8 1 0.0254 10.0000 -8.0000 1.0000 -0.8749 -0.5053 0.2253
-1 4 -23 0.1423 -1.0000 4.0000 -23.0000 -0.2112 0.3638 -0.9304
2 1 23 0.0328 2.0000 1.0000 23.0000 0.2912 -0.5659 0.7941
3 19 6 0.0622 3.0000 19.0000 6.0000 0.4593 -0.8165 -0.3006
-10 5 1 0.0444 -10.0000 5.0000 1.0000 0.8216 0.5499 -0.0732
10 -8 0 0.0302 10.0000 -8.0000 0.0000 -0.8920 -0.4879 0.1894
-4 -19 -2 0.0704 -4.0000 -19.0000 -2.0000 -0.3249 0.8169 0.4467

loop_
_geom_angle_atom_site_label_1
_geom_angle_atom_site_label_2
_geom_angle_atom_site_label_3
_geom_angle
C26 C4 C24 121.6(3)
O5 N7 O9 122.4(3)
O5 N7 C11 119.3(3)
O9 N7 C11 118.3(3)
C19 C8 C15 110.3(3)
O1 C8 C15 109.3(3)
O1 C8 C19 111.2(3)
C16 C10 C14 117.8(3)
C17 C10 C14 118.4(3)
C17 C10 C16 123.7(3)
C12 C11 N7 122.1(3)
C23 C11 N7 116.1(3)
C23 C11 C12 121.8(3)
C11 C12 C26 117.8(3)
O1 C12 C11 120.3(3)
O1 C12 C26 122.0(3)
C20 N13 C22 120.2(3)
C20 N13 C29 114.6(2)
C22 N13 C29 120.9(3)
C25 C14 C10 119.6(3)
C27 C14 C10 119.3(3)
C27 C14 C25 121.1(3)
C8 C15 C29 105.0(3)
C18 C15 C8 114.4(3)
C18 C15 C29 113.2(3)
C10 C16 Br1 118.6(2)
C22 C16 Br1 119.3(2)
C22 C16 C10 122.0(3)
C31 C17 C10 120.2(3)
C20 C19 C8 121.3(3)
C19 C20 N13 123.1(3)
C27 C21 C31 120.5(3)
N13 C22 C28 119.2(3)
C16 C22 N13 121.5(3)
C16 C22 C28 119.3(3)
C24 C23 C11 119.6(3)
C23 C24 C4 119.5(3)
C28 C25 C14 121.2(3)
C4 C26 C12 119.5(3)
C4 C26 C29 119.7(3)
C12 C26 C29 120.8(3)
C21 C27 C14 120.6(3)
C25 C28 C22 120.1(3)
N13 C29 C15 107.7(3)
N13 C29 C26 110.3(3)
C15 C29 C26 110.2(3)
C17 C31 C21 121.0(3)
C12 O1 C8 114.8(2)

loop_
_geom_bond_atom_site_label_1
_geom_bond_atom_site_label_2
_geom_bond_distance
Br1 C16 1.898(3)
C4 C24 1.390(5)
C4 C26 1.390(5)
O5 N7 1.224(4)
N7 O9 1.228(4)
N7 C11 1.465(4)
C8 C15 1.522(4)
C8 C19 1.491(5)
C8 O1 1.476(4)
C10 C14 1.424(5)
C10 C16 1.423(4)
C10 C17 1.421(4)
C11 C12 1.403(5)
C11 C23 1.392(5)
C12 C26 1.411(4)
C12 O1 1.357(4)
N13 C20 1.377(4)
N13 C22 1.423(4)
N13 C29 1.467(4)
C14 C25 1.422(5)
C14 C27 1.417(5)
C15 C18 1.521(5)
C15 C29 1.524(4)
C16 C22 1.368(4)
C17 C31 1.372(5)
C19 C20 1.343(4)
C21 C27 1.360(5)
C21 C31 1.398(5)
C22 C28 1.441(5)
C23 C24 1.378(5)
C25 C28 1.355(5)
C26 C29 1.526(5)
